data_7707586
loop_
_publ_author_name
'Cesari, Cristiana'
'Bortoluzzi, Marco'
'Femoni, Cristina'
'Iapalucci, Maria Carmela'
'Zacchini, Stefano'

_publ_section_title
;
 One-pot atmospheric pressure synthesis of
 [H<sub>3</sub>Ru<sub>4</sub>(CO)<sub>12</sub>]<sup/>.
;
_journal_issue 27
_journal_name_full 'Dalton transactions (Cambridge, England : 2003)'
_journal_page_first 9610
_journal_page_last 9622
_journal_paper_doi 10.1039/d1dt01517f
_journal_volume 50
_journal_year 2021
_chemical_formula_sum 'C14 H6 Cu N O12 Ru4'
_chemical_formula_weight 848.02
_space_group_crystal_system triclinic
_space_group_IT_number 2
_space_group_name_Hall '-P 1'
_space_group_name_H-M_alt 'P -1'
_atom_sites_solution_hydrogens mixed
_audit_creation_method SHELXL-2014/7
_audit_update_record
;
2021-05-06 deposited with the CCDC.	2021-06-04 downloaded from the CCDC.
;
_cell_angle_alpha 86.3950(10)
_cell_angle_beta 71.6300(10)
_cell_angle_gamma 85.3670(10)
_cell_formula_units_Z 2
_cell_length_a 8.5369(3)
_cell_length_b 10.0317(4)
_cell_length_c 13.1229(5)
_cell_measurement_reflns_used 9950
_cell_measurement_temperature 100(2)
_cell_measurement_theta_max 32.0815
_cell_measurement_theta_min 2.519
_cell_volume 1062.25(7)
_computing_cell_refinement 'APEX2 (Bruker AXS, 2006)'
_computing_data_collection 'APEX2 (Bruker AXS, 2006)'
_computing_data_reduction 'SAINT (Bruker AXS, 2004)'
_computing_molecular_graphics 'SCHAKAL99 (Keller, 1999)'
_computing_publication_material 'XCIF (Bruker AXS, 2001)'
_computing_structure_refinement 'SHELXL-2014/7 (Sheldrick, 2014)'
_computing_structure_solution 'SHELXL-2014/7 (Sheldrick, 2014)'
_diffrn_ambient_temperature 100(2)
_diffrn_measured_fraction_theta_full 0.999
_diffrn_measured_fraction_theta_max 0.999
_diffrn_measurement_device_type 'PHOTON2 area detector'
_diffrn_measurement_method 'phi and omega scans'
_diffrn_radiation_type MoK\a
_diffrn_radiation_wavelength 0.71073
_diffrn_reflns_av_R_equivalents 0.0428
_diffrn_reflns_av_unetI/netI 0.0274
_diffrn_reflns_Laue_measured_fraction_full 0.999
_diffrn_reflns_Laue_measured_fraction_max 0.999
_diffrn_reflns_limit_h_max 10
_diffrn_reflns_limit_h_min -10
_diffrn_reflns_limit_k_max 12
_diffrn_reflns_limit_k_min -12
_diffrn_reflns_limit_l_max 16
_diffrn_reflns_limit_l_min -16
_diffrn_reflns_number 20903
_diffrn_reflns_point_group_measured_fraction_full 0.999
_diffrn_reflns_point_group_measured_fraction_max 0.999
_diffrn_reflns_theta_full 25.242
_diffrn_reflns_theta_max 27.000
_diffrn_reflns_theta_min 1.636
_diffrn_source 'fine-focus sealed tube'
_exptl_absorpt_coefficient_mu 3.825
_exptl_absorpt_correction_T_max 0.4343
_exptl_absorpt_correction_T_min 0.3097
_exptl_absorpt_correction_type empirical
_exptl_absorpt_process_details
;
 Data were corrected for Lorentz polarization and absorption
 effects (empirical absorption corrections SADABS).
 R(int) = 0.1194 (selected reflections only, before parameter refinement)
 R(int) = 0.0472 (selected reflections only, after parameter refinement)
;
_exptl_crystal_colour red
_exptl_crystal_density_diffrn 2.651
_exptl_crystal_description prism
_exptl_crystal_F_000 796
_exptl_crystal_size_max 0.210
_exptl_crystal_size_mid 0.180
_exptl_crystal_size_min 0.140
_refine_diff_density_max 1.082
_refine_diff_density_min -0.501
_refine_diff_density_rms 0.105
_refine_ls_extinction_method none
_refine_ls_goodness_of_fit_ref 1.179
_refine_ls_hydrogen_treatment mixed
_refine_ls_matrix_type full
_refine_ls_number_parameters 299
_refine_ls_number_reflns 4626
_refine_ls_number_restraints 0
_refine_ls_restrained_S_all 1.179
_refine_ls_R_factor_all 0.0235
_refine_ls_R_factor_gt 0.0170
_refine_ls_shift/su_max 0.002
_refine_ls_shift/su_mean 0.000
_refine_ls_structure_factor_coef Fsqd
_refine_ls_weighting_details 'w=1/[\s^2^(Fo^2^)+(0.0067P)^2^+0.7710P] where P=(Fo^2^+2Fc^2^)/3'
_refine_ls_weighting_scheme calc
_refine_ls_wR_factor_gt 0.0388
_refine_ls_wR_factor_ref 0.0399
_reflns_Friedel_coverage 0.000
_reflns_number_gt 4272
_reflns_number_total 4626
_reflns_threshold_expression 'I > 2\s(I)'
_cod_data_source_file d1dt01517f3.cif
_cod_data_source_block 7
_cod_depositor_comments 'Adding full bibliography for 7707576--7707590.cif.'
_cod_database_code 7707586
_shelx_shelxl_version_number 2014/7
_shelx_space_group_comment
;
The symmetry employed for this shelxl refinement is uniquely defined
by the following loop, which should always be used as a source of
symmetry information in preference to the above space-group names.
They are only intended as comments.
;
_shelx_estimated_absorpt_t_min 0.501
_shelx_estimated_absorpt_t_max 0.617

loop_
_space_group_symop_operation_xyz
'x, y, z'
'-x, -y, -z'

loop_
_atom_site_label
_atom_site_type_symbol
_atom_site_fract_x
_atom_site_fract_y
_atom_site_fract_z
_atom_site_U_iso_or_equiv
_atom_site_adp_type
_atom_site_occupancy
_atom_site_site_symmetry_order
_atom_site_calc_flag
_atom_site_refinement_flags_posn
_atom_site_refinement_flags_adp
_atom_site_refinement_flags_occupancy
_atom_site_disorder_assembly
_atom_site_disorder_group
Ru1 Ru 0.47625(2) 0.26666(2) 0.84977(2) 0.01207(5) Uani 1 1 d . . . . .
Ru2 Ru 0.66129(2) 0.43574(2) 0.68650(2) 0.01115(5) Uani 1 1 d . . . . .
H1 H 0.836(3) 0.315(3) 0.641(2) 0.013 Uiso 1 1 d . U . . .
Ru3 Ru 0.76517(2) 0.15110(2) 0.70975(2) 0.01146(5) Uani 1 1 d . . . . .
H2 H 0.673(3) 0.140(3) 0.613(2) 0.014 Uiso 1 1 d . U . . .
Ru4 Ru 0.46665(2) 0.22853(2) 0.64353(2) 0.01143(5) Uani 1 1 d . . . . .
H3 H 0.595(3) 0.373(3) 0.583(2) 0.014 Uiso 1 1 d . U . . .
Cu1 Cu 0.77752(4) 0.27232(3) 0.51522(2) 0.01872(7) Uani 1 1 d . . . . .
C1 C 0.5476(3) 0.3125(3) 0.9650(2) 0.0182(5) Uani 1 1 d . . . . .
C2 C 0.2761(3) 0.3751(3) 0.8959(2) 0.0176(5) Uani 1 1 d . . . . .
C3 C 0.3822(3) 0.1108(3) 0.9249(2) 0.0184(5) Uani 1 1 d . . . . .
C4 C 0.7428(3) 0.4868(3) 0.7954(2) 0.0168(5) Uani 1 1 d . . . . .
C5 C 0.4770(3) 0.5610(3) 0.7293(2) 0.0156(5) Uani 1 1 d . . . . .
C6 C 0.7940(3) 0.5528(3) 0.5759(2) 0.0162(5) Uani 1 1 d . . . . .
C7 C 0.8512(3) 0.1792(3) 0.8231(2) 0.0185(5) Uani 1 1 d . . . . .
C8 C 0.6902(3) -0.0187(3) 0.7673(2) 0.0187(5) Uani 1 1 d . . . . .
C9 C 0.9768(3) 0.0904(3) 0.6118(2) 0.0156(5) Uani 1 1 d . . . . .
C10 C 0.3506(3) 0.0791(3) 0.7146(2) 0.0181(5) Uani 1 1 d . . . . .
C11 C 0.2688(3) 0.3394(3) 0.6781(2) 0.0172(5) Uani 1 1 d . . . . .
C12 C 0.4664(3) 0.1883(3) 0.5010(2) 0.0156(5) Uani 1 1 d . . . . .
O1 O 0.5839(3) 0.3402(2) 1.03754(15) 0.0281(5) Uani 1 1 d . . . . .
O2 O 0.1541(2) 0.4378(2) 0.92560(15) 0.0266(5) Uani 1 1 d . . . . .
O3 O 0.3211(3) 0.0204(2) 0.97439(16) 0.0282(5) Uani 1 1 d . . . . .
O4 O 0.7967(3) 0.5231(2) 0.85726(16) 0.0257(5) Uani 1 1 d . . . . .
O5 O 0.3696(2) 0.6401(2) 0.75219(15) 0.0237(4) Uani 1 1 d . . . . .
O6 O 0.8673(2) 0.6326(2) 0.52077(16) 0.0228(4) Uani 1 1 d . . . . .
O7 O 0.9130(3) 0.1932(2) 0.88684(16) 0.0258(5) Uani 1 1 d . . . . .
O8 O 0.6491(3) -0.1227(2) 0.79809(17) 0.0275(5) Uani 1 1 d . . . . .
O9 O 1.1077(2) 0.0541(2) 0.56448(15) 0.0230(4) Uani 1 1 d . . . . .
O10 O 0.2758(3) -0.0106(2) 0.75236(16) 0.0255(4) Uani 1 1 d . . . . .
O11 O 0.1495(2) 0.4063(2) 0.69639(16) 0.0252(4) Uani 1 1 d . . . . .
O12 O 0.4505(3) 0.1582(2) 0.42303(15) 0.0230(4) Uani 1 1 d . . . . .
N1 N 0.8886(3) 0.2599(2) 0.36605(17) 0.0175(5) Uani 1 1 d . . . . .
C101 C 0.9337(3) 0.2494(3) 0.2754(2) 0.0174(5) Uani 1 1 d . . . . .
C102 C 0.9862(4) 0.2356(3) 0.1596(2) 0.0238(6) Uani 1 1 d . . . . .
H10A H 0.9241 0.1671 0.1422 0.036 Uiso 1 1 calc R U . . .
H10B H 1.1046 0.2091 0.1341 0.036 Uiso 1 1 calc R U . . .
H10C H 0.9651 0.3213 0.1246 0.036 Uiso 1 1 calc R U . . .

loop_
_atom_site_aniso_label
_atom_site_aniso_U_11
_atom_site_aniso_U_22
_atom_site_aniso_U_33
_atom_site_aniso_U_23
_atom_site_aniso_U_13
_atom_site_aniso_U_12
Ru1 0.01216(10) 0.01412(10) 0.00844(9) -0.00088(7) -0.00069(7) -0.00214(8)
Ru2 0.01058(10) 0.01117(10) 0.01102(9) -0.00111(7) -0.00190(7) -0.00220(7)
Ru3 0.01108(10) 0.01216(10) 0.01063(9) -0.00030(7) -0.00268(7) -0.00083(7)
Ru4 0.01042(9) 0.01333(10) 0.01059(9) -0.00134(7) -0.00271(7) -0.00261(7)
Cu1 0.01707(16) 0.02524(18) 0.01123(14) -0.00145(12) -0.00017(12) -0.00288(14)
C1 0.0180(13) 0.0200(14) 0.0143(12) -0.0006(10) -0.0012(10) -0.0027(11)
C2 0.0184(13) 0.0208(14) 0.0119(11) -0.0007(10) -0.0019(10) -0.0024(11)
C3 0.0198(13) 0.0235(14) 0.0120(11) -0.0015(10) -0.0047(10) -0.0024(11)
C4 0.0161(13) 0.0169(13) 0.0162(12) -0.0008(10) -0.0030(10) -0.0020(10)
C5 0.0164(13) 0.0154(13) 0.0154(12) 0.0003(10) -0.0049(10) -0.0036(10)
C6 0.0138(12) 0.0173(13) 0.0169(12) -0.0027(10) -0.0039(10) -0.0003(10)
C7 0.0211(14) 0.0146(13) 0.0184(12) 0.0017(10) -0.0046(11) -0.0017(11)
C8 0.0179(13) 0.0219(14) 0.0172(12) 0.0020(10) -0.0075(11) -0.0004(11)
C9 0.0178(13) 0.0141(13) 0.0156(12) -0.0013(9) -0.0062(11) -0.0013(10)
C10 0.0154(13) 0.0204(14) 0.0193(13) -0.0030(10) -0.0059(11) -0.0027(11)
C11 0.0155(13) 0.0222(14) 0.0153(12) -0.0018(10) -0.0055(10) -0.0054(11)
C12 0.0132(12) 0.0165(13) 0.0165(12) -0.0006(10) -0.0034(10) -0.0021(10)
O1 0.0314(12) 0.0389(13) 0.0157(9) -0.0052(9) -0.0073(9) -0.0096(10)
O2 0.0219(11) 0.0344(12) 0.0193(10) -0.0037(9) -0.0020(9) 0.0062(9)
O3 0.0344(12) 0.0274(12) 0.0216(10) 0.0067(9) -0.0060(9) -0.0125(10)
O4 0.0279(11) 0.0295(12) 0.0229(10) -0.0044(8) -0.0101(9) -0.0087(9)
O5 0.0215(10) 0.0259(11) 0.0213(10) -0.0020(8) -0.0047(8) 0.0051(9)
O6 0.0202(10) 0.0226(11) 0.0237(10) 0.0061(8) -0.0046(8) -0.0055(8)
O7 0.0288(12) 0.0311(12) 0.0224(10) -0.0009(8) -0.0140(9) -0.0060(9)
O8 0.0314(12) 0.0193(11) 0.0330(11) 0.0079(9) -0.0121(10) -0.0074(9)
O9 0.0160(10) 0.0267(11) 0.0242(10) -0.0059(8) -0.0028(8) 0.0003(8)
O10 0.0277(11) 0.0264(11) 0.0228(10) 0.0033(8) -0.0063(9) -0.0136(9)
O11 0.0183(10) 0.0320(12) 0.0253(10) -0.0059(9) -0.0074(9) 0.0041(9)
O12 0.0267(11) 0.0279(11) 0.0161(9) -0.0044(8) -0.0081(8) -0.0033(9)
N1 0.0158(11) 0.0181(12) 0.0174(11) 0.0003(9) -0.0036(9) -0.0017(9)
C101 0.0141(12) 0.0185(13) 0.0184(13) 0.0006(10) -0.0035(10) -0.0015(10)
C102 0.0230(15) 0.0323(17) 0.0132(12) -0.0019(11) -0.0004(11) -0.0054(12)

loop_
_atom_type_symbol
_atom_type_description
_atom_type_scat_dispersion_real
_atom_type_scat_dispersion_imag
_atom_type_scat_source
C C 0.0033 0.0016 'International Tables Vol C Tables 4.2.6.8 and 6.1.1.4'
H H 0.0000 0.0000 'International Tables Vol C Tables 4.2.6.8 and 6.1.1.4'
Cu Cu 0.3201 1.2651 'International Tables Vol C Tables 4.2.6.8 and 6.1.1.4'
N N 0.0061 0.0033 'International Tables Vol C Tables 4.2.6.8 and 6.1.1.4'
O O 0.0106 0.0060 'International Tables Vol C Tables 4.2.6.8 and 6.1.1.4'
Ru Ru -1.2594 0.8363 'International Tables Vol C Tables 4.2.6.8 and 6.1.1.4'

loop_
_geom_angle_atom_site_label_1
_geom_angle_atom_site_label_2
_geom_angle_atom_site_label_3
_geom_angle
_geom_angle_site_symmetry_1
_geom_angle_site_symmetry_3
_geom_angle_publ_flag
C3 Ru1 C1 92.22(11) . . ?
C3 Ru1 C2 94.21(12) . . ?
C1 Ru1 C2 93.40(11) . . ?
C3 Ru1 Ru3 99.58(8) . . ?
C1 Ru1 Ru3 102.21(8) . . ?
C2 Ru1 Ru3 158.64(8) . . ?
C3 Ru1 Ru4 101.71(7) . . ?
C1 Ru1 Ru4 162.03(8) . . ?
C2 Ru1 Ru4 96.80(7) . . ?
Ru3 Ru1 Ru4 64.555(7) . . ?
C3 Ru1 Ru2 161.05(8) . . ?
C1 Ru1 Ru2 99.94(8) . . ?
C2 Ru1 Ru2 99.47(8) . . ?
Ru3 Ru1 Ru2 63.780(7) . . ?
Ru4 Ru1 Ru2 63.825(7) . . ?
C4 Ru2 C5 91.56(11) . . ?
C4 Ru2 C6 95.05(11) . . ?
C5 Ru2 C6 94.88(11) . . ?
C4 Ru2 Cu1 135.27(8) . . ?
C5 Ru2 Cu1 132.71(7) . . ?
C6 Ru2 Cu1 77.64(7) . . ?
C4 Ru2 Ru1 83.37(8) . . ?
C5 Ru2 Ru1 85.87(8) . . ?
C6 Ru2 Ru1 178.28(7) . . ?
Cu1 Ru2 Ru1 102.987(11) . . ?
C4 Ru2 Ru3 93.23(8) . . ?
C5 Ru2 Ru3 142.57(8) . . ?
C6 Ru2 Ru3 121.57(8) . . ?
Cu1 Ru2 Ru3 57.279(9) . . ?
Ru1 Ru2 Ru3 57.954(7) . . ?
C4 Ru2 Ru4 140.38(8) . . ?
C5 Ru2 Ru4 93.61(8) . . ?
C6 Ru2 Ru4 123.51(7) . . ?
Cu1 Ru2 Ru4 56.758(9) . . ?
Ru1 Ru2 Ru4 57.933(7) . . ?
Ru3 Ru2 Ru4 60.585(7) . . ?
C4 Ru2 H1 90.5(8) . . ?
C5 Ru2 H1 177.9(8) . . ?
C6 Ru2 H1 84.6(9) . . ?
Cu1 Ru2 H1 45.2(8) . . ?
Ru1 Ru2 H1 94.7(9) . . ?
Ru3 Ru2 H1 37.5(9) . . ?
Ru4 Ru2 H1 85.0(9) . . ?
C4 Ru2 H3 174.6(9) . . ?
C5 Ru2 H3 93.4(9) . . ?
C6 Ru2 H3 86.5(9) . . ?
Cu1 Ru2 H3 40.1(9) . . ?
Ru1 Ru2 H3 95.0(9) . . ?
Ru3 Ru2 H3 81.6(9) . . ?
Ru4 Ru2 H3 37.2(9) . . ?
H1 Ru2 H3 84.5(12) . . ?
C8 Ru3 C7 93.39(11) . . ?
C8 Ru3 C9 97.97(11) . . ?
C7 Ru3 C9 94.39(11) . . ?
C8 Ru3 Cu1 129.22(8) . . ?
C7 Ru3 Cu1 136.68(8) . . ?
C9 Ru3 Cu1 74.58(7) . . ?
C8 Ru3 Ru1 88.13(8) . . ?
C7 Ru3 Ru1 82.71(8) . . ?
C9 Ru3 Ru1 173.41(8) . . ?
Cu1 Ru3 Ru1 103.482(10) . . ?
C8 Ru3 Ru2 144.27(8) . . ?
C7 Ru3 Ru2 93.85(8) . . ?
C9 Ru3 Ru2 116.26(8) . . ?
Cu1 Ru3 Ru2 57.589(9) . . ?
Ru1 Ru3 Ru2 58.266(7) . . ?
C8 Ru3 Ru4 93.46(8) . . ?
C7 Ru3 Ru4 139.53(8) . . ?
C9 Ru3 Ru4 123.95(7) . . ?
Cu1 Ru3 Ru4 56.538(9) . . ?
Ru1 Ru3 Ru4 57.724(7) . . ?
Ru2 Ru3 Ru4 59.739(7) . . ?
C8 Ru3 H1 174.7(8) . . ?
C7 Ru3 H1 91.8(8) . . ?
C9 Ru3 H1 80.4(9) . . ?
Cu1 Ru3 H1 45.5(8) . . ?
Ru1 Ru3 H1 93.7(8) . . ?
Ru2 Ru3 H1 36.2(8) . . ?
Ru4 Ru3 H1 83.3(8) . . ?
C8 Ru3 H2 89.2(10) . . ?
C7 Ru3 H2 173.8(9) . . ?
C9 Ru3 H2 90.9(9) . . ?
Cu1 Ru3 H2 42.1(10) . . ?
Ru1 Ru3 H2 91.7(9) . . ?
Ru2 Ru3 H2 80.8(9) . . ?
Ru4 Ru3 H2 34.5(9) . . ?
H1 Ru3 H2 85.8(13) . . ?
C11 Ru4 C10 91.12(12) . . ?
C11 Ru4 C12 96.05(10) . . ?
C10 Ru4 C12 95.77(11) . . ?
C11 Ru4 Cu1 131.71(8) . . ?
C10 Ru4 Cu1 136.56(8) . . ?
C12 Ru4 Cu1 75.60(8) . . ?
C11 Ru4 Ru1 87.38(7) . . ?
C10 Ru4 Ru1 81.52(7) . . ?
C12 Ru4 Ru1 175.70(8) . . ?
Cu1 Ru4 Ru1 104.049(10) . . ?
C11 Ru4 Ru2 93.48(8) . . ?
C10 Ru4 Ru2 139.17(7) . . ?
C12 Ru4 Ru2 123.93(8) . . ?
Cu1 Ru4 Ru2 57.774(9) . . ?
Ru1 Ru4 Ru2 58.242(7) . . ?
C11 Ru4 Ru3 143.17(7) . . ?
C10 Ru4 Ru3 94.55(8) . . ?
C12 Ru4 Ru3 119.43(8) . . ?
Cu1 Ru4 Ru3 57.236(9) . . ?
Ru1 Ru4 Ru3 57.721(7) . . ?
Ru2 Ru4 Ru3 59.676(7) . . ?
C11 Ru4 H2 172.2(9) . . ?
C10 Ru4 H2 94.9(9) . . ?
C12 Ru4 H2 88.2(8) . . ?
Cu1 Ru4 H2 43.2(9) . . ?
Ru1 Ru4 H2 88.7(8) . . ?
Ru2 Ru4 H2 78.7(9) . . ?
Ru3 Ru4 H2 31.4(8) . . ?
C11 Ru4 H3 92.3(8) . . ?
C10 Ru4 H3 173.9(8) . . ?
C12 Ru4 H3 88.9(8) . . ?
Cu1 Ru4 H3 41.2(8) . . ?
Ru1 Ru4 H3 93.6(8) . . ?
Ru2 Ru4 H3 35.5(8) . . ?
Ru3 Ru4 H3 79.8(8) . . ?
H2 Ru4 H3 81.3(12) . . ?
N1 Cu1 Ru4 134.25(7) . . ?
N1 Cu1 Ru3 142.02(7) . . ?
Ru4 Cu1 Ru3 66.226(10) . . ?
N1 Cu1 Ru2 146.78(7) . . ?
Ru4 Cu1 Ru2 65.468(9) . . ?
Ru3 Cu1 Ru2 65.132(9) . . ?
N1 Cu1 H1 136.2(8) . . ?
Ru4 Cu1 H1 89.5(8) . . ?
Ru3 Cu1 H1 43.2(8) . . ?
Ru2 Cu1 H1 41.3(8) . . ?
N1 Cu1 H2 128.7(8) . . ?
Ru4 Cu1 H2 42.8(8) . . ?
Ru3 Cu1 H2 37.7(8) . . ?
Ru2 Cu1 H2 84.3(8) . . ?
H1 Cu1 H2 79.3(12) . . ?
N1 Cu1 H3 129.3(9) . . ?
Ru4 Cu1 H3 43.3(9) . . ?
Ru3 Cu1 H3 88.1(9) . . ?
Ru2 Cu1 H3 40.2(9) . . ?
H1 Cu1 H3 80.7(12) . . ?
H2 Cu1 H3 82.8(12) . . ?
O1 C1 Ru1 177.0(2) . . ?
O2 C2 Ru1 178.2(3) . . ?
O3 C3 Ru1 176.7(2) . . ?
O4 C4 Ru2 176.1(3) . . ?
O5 C5 Ru2 177.2(2) . . ?
O6 C6 Ru2 171.5(2) . . ?
O7 C7 Ru3 175.4(3) . . ?
O8 C8 Ru3 177.2(3) . . ?
O9 C9 Ru3 171.9(2) . . ?
O10 C10 Ru4 175.5(2) . . ?
O11 C11 Ru4 178.3(2) . . ?
O12 C12 Ru4 172.5(2) . . ?
C101 N1 Cu1 170.2(2) . . ?
N1 C101 C102 178.3(3) . . ?
C101 C102 H10A 109.5 . . ?
C101 C102 H10B 109.5 . . ?
H10A C102 H10B 109.5 . . ?
C101 C102 H10C 109.5 . . ?
H10A C102 H10C 109.5 . . ?
H10B C102 H10C 109.5 . . ?

loop_
_geom_bond_atom_site_label_1
_geom_bond_atom_site_label_2
_geom_bond_distance
_geom_bond_site_symmetry_2
_geom_bond_publ_flag
Ru1 C3 1.889(3) . ?
Ru1 C1 1.892(3) . ?
Ru1 C2 1.897(3) . ?
Ru1 Ru3 2.7844(3) . ?
Ru1 Ru4 2.7845(3) . ?
Ru1 Ru2 2.7938(3) . ?
Ru2 C4 1.888(3) . ?
Ru2 C5 1.893(3) . ?
Ru2 C6 1.932(3) . ?
Ru2 Cu1 2.7421(4) . ?
Ru2 Ru3 2.9469(3) . ?
Ru2 Ru4 2.9489(3) . ?
Ru2 H1 1.81(3) . ?
Ru2 H3 1.79(3) . ?
Ru3 C8 1.895(3) . ?
Ru3 C7 1.899(3) . ?
Ru3 C9 1.935(3) . ?
Ru3 Cu1 2.7327(4) . ?
Ru3 Ru4 2.9739(3) . ?
Ru3 H1 1.87(3) . ?
Ru3 H2 1.70(3) . ?
Ru4 C11 1.890(3) . ?
Ru4 C10 1.892(3) . ?
Ru4 C12 1.939(2) . ?
Ru4 Cu1 2.7110(4) . ?
Ru4 H2 1.84(3) . ?
Ru4 H3 1.87(3) . ?
Cu1 N1 1.894(2) . ?
Cu1 H1 1.95(3) . ?
Cu1 H2 1.86(3) . ?
Cu1 H3 1.79(3) . ?
C1 O1 1.146(3) . ?
C2 O2 1.141(3) . ?
C3 O3 1.143(3) . ?
C4 O4 1.142(3) . ?
C5 O5 1.140(3) . ?
C6 O6 1.131(3) . ?
C7 O7 1.141(3) . ?
C8 O8 1.136(3) . ?
C9 O9 1.137(3) . ?
C10 O10 1.140(3) . ?
C11 O11 1.141(3) . ?
C12 O12 1.135(3) . ?
N1 C101 1.138(3) . ?
C101 C102 1.454(3) . ?
C102 H10A 0.9800 . ?
C102 H10B 0.9800 . ?
C102 H10C 0.9800 . ?
